data_2004862
loop_
_publ_author_name
'Glidewell, C.'
'Zakaria, C. M.'
'Ferguson, G.'

_publ_section_title
;
 Multiple Hydrogen-Bonding Modes in Furan-2,5-dimethanol and
 Furan-2,5-diylbis(diphenylmethanol)
;
_journal_issue 5
_journal_name_full 'Acta Crystallographica Section C'
_journal_page_first 1305
_journal_page_last 1309
_journal_paper_doi 10.1107/S0108270195014521
_journal_volume 52
_journal_year 1996
_chemical_formula_moiety 'C6 H8 O3 '
_chemical_formula_sum 'C6 H8 O3'
_chemical_formula_weight 128.12
_chemical_name_common Furan-2,5-dimethanol
_chemical_name_systematic Furan-2,5-dimethanol
_space_group_IT_number 33
_symmetry_cell_setting orthorhombic
_symmetry_space_group_name_Hall 'P -2n 2a'
_symmetry_space_group_name_H-M 'P 21 c n'
_cell_angle_alpha 90
_cell_angle_beta 90
_cell_angle_gamma 90
_cell_formula_units_Z 4
_cell_length_a 4.9220(5)
_cell_length_b 7.7525(6)
_cell_length_c 16.3663(11)
_cell_measurement_reflns_used 25
_cell_measurement_temperature 294.0(10)
_cell_measurement_theta_max 19.40
_cell_measurement_theta_min 9.05
_cell_volume 624.50(9)
_computing_cell_refinement 'CAD-4/PC Software'
_computing_data_collection 'CAD-4/PC Software (Enraf-Nonius, 1992)'
_computing_data_reduction 'DATRD2 in NRCVAX94 (Gabe, Le Page, Charland, Lee & White, 1989)'
_computing_molecular_graphics 'NRCVAX94, PLATON (Spek, 1995a) and PLUTON (Spek 1995b)'
_computing_publication_material 'NRCVAX94, SHELXL93  and WordPerfect'
_computing_structure_refinement 'NRCVAX94 and SHELXL93 (Sheldrick, 1993)'
_computing_structure_solution 'SHELXS86 (Sheldrick, 1985)'
_diffrn_ambient_temperature 294.0(10)
_diffrn_measurement_device 'Enraf-Nonius CAD-4'
_diffrn_measurement_method \q/2\q
_diffrn_radiation_monochromator graphite
_diffrn_radiation_source 'X-ray tube'
_diffrn_radiation_type MoK\a
_diffrn_radiation_wavelength 0.7107
_diffrn_reflns_av_R_equivalents 0.000
_diffrn_reflns_av_sigmaI/netI 0.0196
_diffrn_reflns_limit_h_max 6
_diffrn_reflns_limit_h_min 0
_diffrn_reflns_limit_k_max 9
_diffrn_reflns_limit_k_min 0
_diffrn_reflns_limit_l_max 20
_diffrn_reflns_limit_l_min 0
_diffrn_reflns_number 757
_diffrn_reflns_theta_max 26.90
_diffrn_reflns_theta_min 2.48
_diffrn_standards_decay_% none
_diffrn_standards_interval_time 60
_diffrn_standards_number 3
_exptl_absorpt_coefficient_mu 0.110
_exptl_absorpt_correction_T_max 1.0
_exptl_absorpt_correction_T_min 1.0
_exptl_absorpt_correction_type none
_exptl_crystal_colour colourless
_exptl_crystal_density_diffrn 1.363
_exptl_crystal_density_method 'not measured'
_exptl_crystal_description block
_exptl_crystal_F_000 272
_exptl_crystal_size_max 0.39
_exptl_crystal_size_mid 0.32
_exptl_crystal_size_min 0.26
_refine_diff_density_max 0.150
_refine_diff_density_min -0.110
_refine_ls_abs_structure_details 'Flack (1983) parameter = 0.7(19)'
_refine_ls_abs_structure_Flack 0.7(19)
_refine_ls_extinction_coef 0.025(7)
_refine_ls_extinction_method SHELXL93
_refine_ls_goodness_of_fit_all 1.045
_refine_ls_goodness_of_fit_obs 1.113
_refine_ls_hydrogen_treatment 'H atoms riding (SHELXL93 defaults, C---H 0.93--0.97, O---H 0.82\%A)'
_refine_ls_matrix_type full
_refine_ls_number_parameters 96
_refine_ls_number_reflns 757
_refine_ls_number_restraints 9
_refine_ls_restrained_S_all 1.038
_refine_ls_restrained_S_obs 1.103
_refine_ls_R_factor_all 0.0445
_refine_ls_R_factor_obs 0.0301
_refine_ls_shift/esd_max 0.005
_refine_ls_shift/esd_mean 0.000
_refine_ls_structure_factor_coef Fsqd
_refine_ls_weighting_scheme
;
calc w = 1/[\s^2^(F~o~^2^) + (0.0499P)^2^ + 0.0414P]
where P = (F~o~^2^ + 2F~c~^2^)/3
;
_refine_ls_wR_factor_all 0.0834
_refine_ls_wR_factor_obs 0.0783
_reflns_number_observed 609
_reflns_number_total 757
_reflns_observed_criterion >2\s(I)
_cod_data_source_file cf1049.cif
_cod_data_source_block I
_cod_depositor_comments
;
The following automatic conversions were performed:
'_symmetry_cell_setting' value 'Orthorhombic' changed to 'orthorhombic'
according to '/home/saulius/struct/CIF-dictionaries/cif_core.dic'
dictionary named 'cif_core.dic' version 2.4.1 from 2010-06-29.

Automatic conversion script
Id: cif_fix_enum 1527 2010-12-29 10:47:43Z saulius 

The following automatic conversions were performed:

'_symmetry_cell_setting' value 'Orthorhombic' changed to
'orthorhombic' according to
/home/saulius/struct/CIF-dictionaries/cif_core.dic dictionary named
'cif_core.dic' version 2.4.1 from 2010-06-29.

Automatic conversion script
Id: cif_fix_values 1715 2011-07-08 13:25:40Z adriana 
;
_cod_database_code 2004862

loop_
_symmetry_equiv_pos_as_xyz
'x, y, z'
'x+1/2, -y, -z'
'x, -y+1/2, z+1/2'
'x+1/2, y+1/2, -z+1/2'

loop_
_atom_site_aniso_label
_atom_site_aniso_U_11
_atom_site_aniso_U_22
_atom_site_aniso_U_33
_atom_site_aniso_U_12
_atom_site_aniso_U_13
_atom_site_aniso_U_23
O1 0.0376(8) 0.0405(7) 0.0416(7) 0.0039(8) 0.0041(8) 0.0062(6)
O2 0.0442(9) 0.0437(7) 0.0556(9) -0.0001(9) -0.0009(10) 0.0043(7)
O3 0.0451(10) 0.0602(9) 0.0471(8) 0.0007(10) 0.0021(9) 0.0073(7)
C2 0.0435(12) 0.0441(10) 0.0350(9) -0.0086(11) 0.0020(11) -0.0042(8)
C3 0.0405(12) 0.0550(13) 0.0497(12) -0.0043(13) 0.0055(11) -0.0164(11)
C4 0.0439(13) 0.0445(12) 0.0649(14) 0.0091(12) -0.0060(13) -0.0154(11)
C5 0.0442(12) 0.0342(10) 0.0489(10) 0.0018(10) -0.0129(11) -0.0013(9)
C6 0.0537(15) 0.0494(11) 0.0392(10) -0.0098(13) -0.0025(12) 0.0079(8)
C7 0.0598(14) 0.0428(11) 0.0541(12) -0.0049(13) -0.0114(14) 0.0117(10)

loop_
_atom_site_label
_atom_site_occupancy
_atom_site_fract_x
_atom_site_fract_y
_atom_site_fract_z
_atom_site_U_iso_or_equiv
_atom_site_thermal_displace_type
_atom_site_calc_flag
_atom_site_refinement_flags
_atom_site_type_symbol
O1 1 .0003(5) -0.1332(2) .34511(8) .0399(4) Uani d . O
O2 1 -.0312(3) -0.4950(2) .40257(10) .0478(4) Uani d D O
O3 1 -.0318(4) -.0135(2) .17376(9) .0508(4) Uani d D O
C2 1 -0.1388(6) -0.1891(3) .41238(11) .0408(5) Uani d . C
C3 1 -0.3464(6) -.0828(3) .42745(14) .0484(6) Uani d . C
C4 1 -0.3384(6) .0484(3) .36707(14) .0511(6) Uani d . C
C5 1 -0.1260(6) .0134(2) .31810(13) .0425(5) Uani d . C
C6 1 -.0358(6) -0.3460(3) .45326(11) .0475(6) Uani d D C
C7 1 -.0139(7) .0946(3) .24381(12) .0522(6) Uani d D C
H3 1 -0.4724 -0.0929 .46955 .058 Uiso calc R H
H4 1 -0.4575 .1410 .36226 .061 Uiso calc R H
H6A 1 .1470 -0.3238 .47272 .057 Uiso calc R H
H6B 1 -0.1486 -0.3698 .50054 .057 Uiso calc R H
H7A 1 -0.1113 .2010 .23317 .063 Uiso calc R H
H7B 1 .1752 .1236 .25332 .063 Uiso calc R H
H2A .62 -0.1819 -0.5099 .3824 .042(7) Uiso calc R H
H2B .38 .1126 -0.4985 .3773 .042(7) Uiso calc R H
H3A .62 -0.1920 -0.0304 .1626 .042(7) Uiso calc R H
H3B .38 .0964 .0064 .1432 .042(7) Uiso calc R H

loop_
_atom_type_symbol
_atom_type_description
_atom_type_scat_dispersion_real
_atom_type_scat_dispersion_imag
_atom_type_scat_source
C C 0.0033 0.0016 'International Tables Vol C Tables 4.2.6.8 and 6.1.1.4'
H H 0.0000 0.0000 'International Tables Vol C Tables 4.2.6.8 and 6.1.1.4'
O O 0.0106 0.0060 'International Tables Vol C Tables 4.2.6.8 and 6.1.1.4'

loop_
_geom_angle_atom_site_label_1
_geom_angle_atom_site_label_2
_geom_angle_atom_site_label_3
_geom_angle
_geom_angle_publ_flag
C2 O1 C5 107.2(2) yes
C3 C2 O1 109.7(2) yes
C4 C5 O1 109.1(2) yes
C2 C3 C4 107.0(2) yes
C5 C4 C3 107.0(2) yes
O1 C2 C6 117.0(2) yes
O1 C5 C7 116.8(2) yes
C3 C2 C6 133.4(2) yes
C4 C5 C7 134.1(2) yes
O2 C6 C2 114.2(2) yes
O3 C7 C5 112.9(2) yes
H2A O2 H2B 125 no
H3A O3 H3B 129 no

loop_
_geom_bond_atom_site_label_1
_geom_bond_atom_site_label_2
_geom_bond_distance
_geom_bond_publ_flag
O1 C2 1.367(2) yes
O1 C5 1.369(3) yes
C2 C3 1.336(3) yes
C4 C5 1.345(4) yes
C3 C4 1.419(3) yes
C2 C6 1.478(3) yes
C5 C7 1.476(3) yes
C6 O2 1.422(2) yes
C7 O3 1.422(3) yes

loop_
_geom_torsion_atom_site_label_1
_geom_torsion_atom_site_label_2
_geom_torsion_atom_site_label_3
_geom_torsion_atom_site_label_4
_geom_torsion
_geom_torsion_publ_flag
C5 O1 C2 C3 0.3(2) no
C5 O1 C2 C6 -179.1(2) no
O1 C2 C3 C4 -0.4(2) no
C6 C2 C3 C4 178.8(2) no
C2 C3 C4 C5 0.4(3) no
C3 C4 C5 O1 -0.2(3) no
C3 C4 C5 C7 177.7(3) no
C2 O1 C5 C4 0.0(3) no
C2 O1 C5 C7 -178.4(2) no
C3 C2 C6 O2 120.8(3) no
O1 C2 C6 O2 -60.0(3) yes
C4 C5 C7 O3 -115.0(3) no
O1 C5 C7 O3 62.8(3) yes
H2A O2 C6 H6A -175 yes
H3A O3 C7 H7A -57 yes
H2B O2 C6 H6A -34 yes
H3B O3 C7 H7A 90 yes
